data_4061243
loop_
_publ_author_name
'Man, Man Lok'
'Zhu, Jun'
'Ng, Siu Man'
'Zhou, Zhongyuan'
'Yin, Chuanqi'
'Lin, Zhenyang'
'Lau, Chak Po'

_publ_section_title
;
 Reactions of Hydrotris(pyrazolyl)borate (Tp)-Supported Ruthenium Dihydrogen
 Complexes [TpRu(L2)(H2)]+(L2= dppm, dppp, (PPh3)2) with O2
;
_journal_coden_ASTM ORGND7
_journal_issue 26
_journal_name_full Organometallics
_journal_page_first 6214
_journal_page_last 6220
_journal_paper_doi 10.1021/om049403o
_journal_volume 23
_journal_year 2004
_chemical_formula_sum 'C27 H28 B2 F4 N6 O2 P Ru'
_chemical_formula_weight 698.21
_space_group_IT_number 96
_symmetry_cell_setting tetragonal
_symmetry_space_group_name_Hall 'P 4nw 2abw'
_symmetry_space_group_name_H-M 'P 43 21 2'
_cell_angle_alpha 90.00
_cell_angle_beta 90.00
_cell_angle_gamma 90.00
_cell_formula_units_Z 8
_cell_length_a 13.6698(15)
_cell_length_b 13.6698(15)
_cell_length_c 32.116(5)
_cell_measurement_temperature 294(2)
_cell_volume 6001.3(13)
_diffrn_ambient_temperature 294(2)
_exptl_crystal_density_diffrn 1.546
_cod_depositor_comments
;
The following automatic conversions were performed:
'_symmetry_cell_setting' value 'Tetragonal' changed to 'tetragonal'
according to '/home/saulius/struct/CIF-dictionaries/cif_core.dic'
dictionary named 'cif_core.dic' version 2.4.1 from 2010-06-29.

Automatic conversion script
Id: cif_fix_enum 1527 2010-12-29 10:47:43Z saulius 
;
_cod_database_code 4061243

loop_
_symmetry_equiv_pos_as_xyz
'x, y, z'
'-x, -y, z+1/2'
'-y+1/2, x+1/2, z+3/4'
'y+1/2, -x+1/2, z+1/4'
'-x+1/2, y+1/2, -z+3/4'
'x+1/2, -y+1/2, -z+1/4'
'y, x, -z'
'-y, -x, -z+1/2'

loop_
_atom_site_label
_atom_site_type_symbol
_atom_site_fract_x
_atom_site_fract_y
_atom_site_fract_z
_atom_site_U_iso_or_equiv
_atom_site_adp_type
_atom_site_occupancy
_atom_site_symmetry_multiplicity
_atom_site_calc_flag
_atom_site_refinement_flags
_atom_site_disorder_assembly
_atom_site_disorder_group
Ru1 Ru 0.637867(16) 0.462739(16) 0.566130(6) 0.04192(5) Uani 1 1 d . . .
P1 P 0.73568(5) 0.36069(6) 0.52086(2) 0.04159(17) Uani 1 1 d . . .
O1 O 0.50934(14) 0.44645(15) 0.53442(6) 0.0552(6) Uani 1 1 d . . .
O2 O 0.66027(16) 0.58392(16) 0.53115(7) 0.0622(7) Uani 1 1 d . . .
N1 N 0.62401(19) 0.35133(19) 0.64452(7) 0.0554(7) Uani 1 1 d . . .
N2 N 0.60650(17) 0.34603(18) 0.60312(7) 0.0508(7) Uani 1 1 d . . .
N3 N 0.5828(2) 0.5291(2) 0.65198(7) 0.0592(8) Uani 1 1 d . . .
N4 N 0.56375(18) 0.54629(18) 0.61164(7) 0.0504(7) Uani 1 1 d . . .
N5 N 0.7559(2) 0.4768(2) 0.64247(7) 0.0585(8) Uani 1 1 d . . .
N6 N 0.75906(19) 0.49713(18) 0.60053(7) 0.0512(7) Uani 1 1 d . . .
B1 B 0.6597(3) 0.4478(3) 0.66349(11) 0.0643(12) Uani 1 1 d . . .
H1 H 0.6676 0.4422 0.6937 0.077 Uiso 1 1 calc R . .
C1 C 0.6021(3) 0.2648(3) 0.66193(10) 0.0676(11) Uani 1 1 d . . .
H1A H 0.6080 0.2501 0.6901 0.081 Uiso 1 1 calc R . .
C2 C 0.5707(3) 0.2030(3) 0.63252(11) 0.0677(11) Uani 1 1 d . . .
H2 H 0.5522 0.1380 0.6361 0.081 Uiso 1 1 calc R . .
C3 C 0.5713(2) 0.2561(3) 0.59523(10) 0.0592(9) Uani 1 1 d . . .
H3 H 0.5508 0.2330 0.5694 0.071 Uiso 1 1 calc R . .
C4 C 0.5324(3) 0.5907(3) 0.67556(11) 0.0705(11) Uani 1 1 d . . .
H4 H 0.5331 0.5935 0.7045 0.085 Uiso 1 1 calc R . .
C5 C 0.4784(3) 0.6505(3) 0.64906(12) 0.0751(11) Uani 1 1 d . . .
H5 H 0.4360 0.7008 0.6565 0.090 Uiso 1 1 calc R . .
C6 C 0.5005(3) 0.6203(2) 0.61079(10) 0.0601(9) Uani 1 1 d . . .
H6 H 0.4750 0.6474 0.5865 0.072 Uiso 1 1 calc R . .
C7 C 0.8430(3) 0.5026(3) 0.65965(11) 0.0702(10) Uani 1 1 d . . .
H7 H 0.8602 0.4962 0.6875 0.084 Uiso 1 1 calc R . .
C8 C 0.9010(3) 0.5397(3) 0.62881(12) 0.0804(12) Uani 1 1 d . . .
H8 H 0.9645 0.5633 0.6315 0.096 Uiso 1 1 calc R . .
C9 C 0.8460(2) 0.5350(3) 0.59288(10) 0.0594(9) Uani 1 1 d . . .
H9 H 0.8673 0.5557 0.5668 0.071 Uiso 1 1 calc R . .
C10 C 0.7770(2) 0.2517(2) 0.54747(10) 0.0499(8) Uani 1 1 d . . .
C11 C 0.8109(2) 0.2566(2) 0.58880(10) 0.0576(9) Uani 1 1 d . . .
H11 H 0.8127 0.3169 0.6022 0.069 Uiso 1 1 calc R . .
C12 C 0.8415(2) 0.1743(3) 0.60996(11) 0.0643(10) Uani 1 1 d . . .
H12 H 0.8620 0.1798 0.6375 0.077 Uiso 1 1 calc R . .
C13 C 0.8422(3) 0.0868(3) 0.59142(13) 0.0790(12) Uani 1 1 d . . .
H13 H 0.8651 0.0324 0.6058 0.095 Uiso 1 1 calc R . .
C14 C 0.8082(3) 0.0762(3) 0.54971(15) 0.0836(13) Uani 1 1 d . . .
H14 H 0.8084 0.0153 0.5368 0.100 Uiso 1 1 calc R . .
C15 C 0.7749(3) 0.1583(3) 0.52878(11) 0.0679(11) Uani 1 1 d . . .
H15 H 0.7506 0.1517 0.5019 0.082 Uiso 1 1 calc R . .
C16 C 0.6891(2) 0.3136(2) 0.47208(9) 0.0465(8) Uani 1 1 d . . .
C17 C 0.5892(2) 0.2888(2) 0.46794(9) 0.0501(8) Uani 1 1 d . . .
H17 H 0.5462 0.3005 0.4898 0.060 Uiso 1 1 calc R . .
C18 C 0.5554(2) 0.2473(3) 0.43152(10) 0.0651(10) Uani 1 1 d . . .
H18 H 0.4893 0.2327 0.4286 0.078 Uiso 1 1 calc R . .
C19 C 0.6203(3) 0.2270(3) 0.39896(11) 0.0785(12) Uani 1 1 d . . .
H19 H 0.5972 0.1972 0.3749 0.094 Uiso 1 1 calc R . .
C20 C 0.7167(3) 0.2503(3) 0.40205(12) 0.0764(12) Uani 1 1 d . . .
H20 H 0.7593 0.2380 0.3801 0.092 Uiso 1 1 calc R . .
C21 C 0.7513(3) 0.2939(3) 0.43953(10) 0.0680(11) Uani 1 1 d . . .
H21 H 0.8173 0.3094 0.4420 0.082 Uiso 1 1 calc R . .
C22 C 0.8500(2) 0.4224(2) 0.50525(9) 0.0479(8) Uani 1 1 d . . .
C23 C 0.9402(2) 0.3916(2) 0.51996(10) 0.0549(9) Uani 1 1 d . . .
H23 H 0.9446 0.3345 0.5355 0.066 Uiso 1 1 calc R . .
C24 C 1.0222(2) 0.4443(3) 0.51180(10) 0.0707(11) Uani 1 1 d . . .
H24 H 1.0820 0.4245 0.5228 0.085 Uiso 1 1 calc R . .
C25 C 1.0172(3) 0.5253(3) 0.48780(12) 0.0819(12) Uani 1 1 d . . .
H25 H 1.0742 0.5592 0.4814 0.098 Uiso 1 1 calc R . .
C26 C 0.9292(3) 0.5583(3) 0.47279(11) 0.0695(11) Uani 1 1 d . . .
H26 H 0.9262 0.6154 0.4571 0.083 Uiso 1 1 calc R . .
C27 C 0.8428(3) 0.5042(2) 0.48142(10) 0.0585(9) Uani 1 1 d . . .
H27 H 0.7827 0.5243 0.4710 0.070 Uiso 1 1 calc R . .
B2 B 0.7953(2) 0.7953(2) 0.5000 0.110(3) Uani 1 2 d SD . .
F1 F 0.7751(5) 0.8931(3) 0.49193(17) 0.127(2) Uani 0.373(2) 1 d PD A 1
F2 F 0.7394(3) 0.7765(3) 0.53460(11) 0.0414(10) Uani 0.373(2) 1 d PD A 1
F1' F 0.8654(3) 0.8654(3) 0.5000 0.094(2) Uani 0.253(4) 2 d SPD A 2
F2' F 0.7629(6) 0.7481(5) 0.53547(19) 0.023(2) Uani 0.127(2) 1 d PD A 2
B3 B 0.2982(2) 0.2982(2) 0.5000 0.097(2) Uani 1 2 d SD . .
F3 F 0.2655(5) 0.2040(3) 0.5026(2) 0.080(2) Uani 0.2899(19) 1 d PD B 1
F4 F 0.3687(4) 0.2989(6) 0.53235(18) 0.123(2) Uani 0.2899(19) 1 d PD B 1
F3' F 0.3670(5) 0.2689(7) 0.4724(2) 0.224(3) Uani 0.2101(19) 1 d PD B 2
F4' F 0.3218(5) 0.3506(4) 0.53365(15) 0.0339(16) Uani 0.2101(19) 1 d PD B 2

loop_
_atom_site_aniso_label
_atom_site_aniso_U_11
_atom_site_aniso_U_22
_atom_site_aniso_U_33
_atom_site_aniso_U_23
_atom_site_aniso_U_13
_atom_site_aniso_U_12
Ru1 0.04263(10) 0.04442(11) 0.03872(9) 0.00221(10) -0.00380(9) 0.00026(9)
P1 0.0382(3) 0.0461(4) 0.0404(3) 0.0009(3) -0.0034(3) -0.0001(3)
O1 0.0528(11) 0.0641(13) 0.0486(11) 0.0108(9) -0.0096(9) 0.0003(10)
O2 0.0639(13) 0.0602(12) 0.0625(12) 0.0176(10) -0.0070(10) -0.0010(11)
N1 0.0618(15) 0.0596(15) 0.0447(12) 0.0055(12) 0.0046(11) 0.0085(13)
N2 0.0525(14) 0.0553(14) 0.0446(13) 0.0025(11) 0.0023(11) -0.0042(11)
N3 0.0744(16) 0.0612(15) 0.0419(12) -0.0086(12) 0.0004(12) 0.0126(13)
N4 0.0556(14) 0.0487(13) 0.0468(12) 0.0011(11) 0.0007(11) 0.0064(11)
N5 0.0631(15) 0.0622(16) 0.0501(13) -0.0074(12) -0.0114(12) 0.0013(13)
N6 0.0539(14) 0.0503(13) 0.0493(13) -0.0068(11) -0.0088(11) -0.0019(12)
B1 0.081(3) 0.071(2) 0.0405(16) -0.0050(17) -0.0142(17) 0.016(2)
C1 0.073(2) 0.073(2) 0.0567(18) 0.0247(16) 0.0020(16) 0.0020(18)
C2 0.081(2) 0.0565(19) 0.066(2) 0.0168(16) 0.0090(18) -0.0025(17)
C3 0.0555(17) 0.0591(18) 0.0630(18) 0.0053(16) 0.0165(15) -0.0040(15)
C4 0.079(2) 0.075(2) 0.0577(18) -0.0196(16) 0.0005(17) 0.0077(19)
C5 0.074(2) 0.069(2) 0.082(2) -0.0236(18) 0.0203(18) 0.0096(18)
C6 0.0639(18) 0.0536(18) 0.0628(18) 0.0008(15) 0.0010(16) 0.0076(15)
C7 0.069(2) 0.077(2) 0.0651(18) -0.0227(16) -0.0303(16) 0.0173(18)
C8 0.0557(19) 0.087(2) 0.098(3) -0.040(2) -0.0132(19) 0.0014(19)
C9 0.0567(18) 0.0625(18) 0.0589(17) -0.0127(16) -0.0072(15) 0.0029(16)
C10 0.0407(14) 0.0483(15) 0.0607(17) 0.0032(14) 0.0023(13) -0.0021(13)
C11 0.0524(17) 0.0640(19) 0.0563(17) 0.0016(15) -0.0057(14) 0.0171(15)
C12 0.060(2) 0.072(2) 0.0616(19) 0.0180(16) -0.0037(16) 0.0078(17)
C13 0.071(2) 0.070(2) 0.096(2) 0.0402(18) 0.0062(19) 0.0110(19)
C14 0.099(3) 0.0391(17) 0.113(3) 0.0073(19) 0.013(3) 0.0115(18)
C15 0.071(2) 0.060(2) 0.073(2) -0.0059(17) 0.0018(18) -0.0020(17)
C16 0.0457(15) 0.0503(16) 0.0435(15) -0.0010(13) -0.0048(12) -0.0039(13)
C17 0.0413(15) 0.0552(17) 0.0538(16) 0.0055(14) -0.0065(13) -0.0050(13)
C18 0.0528(17) 0.0671(19) 0.075(2) 0.0013(17) -0.0184(16) -0.0097(15)
C19 0.093(3) 0.081(2) 0.0619(19) -0.0292(17) -0.0235(19) 0.005(2)
C20 0.091(3) 0.081(2) 0.0568(19) -0.0184(18) 0.0036(19) 0.001(2)
C21 0.0573(18) 0.093(2) 0.0535(18) -0.0190(18) -0.0013(16) 0.0014(18)
C22 0.0492(16) 0.0545(16) 0.0399(14) -0.0032(12) 0.0015(13) -0.0025(14)
C23 0.0442(16) 0.0652(19) 0.0555(17) -0.0045(15) -0.0015(13) 0.0005(14)
C24 0.0485(18) 0.097(3) 0.066(2) -0.0157(19) 0.0003(16) -0.0111(18)
C25 0.071(2) 0.083(2) 0.092(3) -0.017(2) 0.017(2) -0.0274(19)
C26 0.069(2) 0.064(2) 0.075(2) 0.0054(17) 0.0114(18) -0.0086(17)
C27 0.0605(19) 0.0590(19) 0.0558(17) 0.0012(15) 0.0074(15) -0.0014(16)
B2 0.085(3) 0.085(3) 0.160(7) -0.045(3) 0.045(3) -0.021(4)
F1 0.228(5) 0.031(2) 0.122(3) -0.014(2) 0.130(3) -0.028(3)
F2 0.040(2) 0.0238(18) 0.061(2) 0.0027(17) 0.0123(19) 0.0096(16)
F1' 0.087(4) 0.087(4) 0.108(4) 0.000(7) 0.000(7) -0.076(5)
F2' 0.030(4) 0.000(4) 0.039(5) -0.008(4) -0.008(4) -0.002(4)
B3 0.100(3) 0.100(3) 0.091(5) -0.016(3) 0.016(3) -0.042(4)
F3 0.138(5) 0.048(3) 0.054(3) -0.018(3) 0.005(4) -0.056(3)
F4 0.109(4) 0.156(5) 0.104(5) 0.070(4) -0.059(4) -0.115(3)
F3' 0.188(5) 0.277(5) 0.205(6) -0.227(4) -0.113(6) 0.211(4)
F4' 0.057(4) 0.020(3) 0.024(4) -0.021(2) 0.017(3) -0.001(3)

loop_
_geom_bond_atom_site_label_1
_geom_bond_atom_site_label_2
_geom_bond_distance
_geom_bond_site_symmetry_2
_geom_bond_publ_flag
Ru1 O2 2.025(2) . ?
Ru1 N2 2.035(2) . ?
Ru1 O1 2.0430(19) . ?
Ru1 N6 2.046(2) . ?
Ru1 N4 2.114(2) . ?
Ru1 P1 2.4181(8) . ?
P1 C10 1.808(3) . ?
P1 C16 1.810(3) . ?
P1 C22 1.845(3) . ?
N1 C1 1.342(4) . ?
N1 N2 1.353(3) . ?
N1 B1 1.532(5) . ?
N2 C3 1.345(4) . ?
N3 C4 1.326(4) . ?
N3 N4 1.342(3) . ?
N3 B1 1.573(5) . ?
N4 C6 1.331(4) . ?
N5 C7 1.359(4) . ?
N5 N6 1.376(3) . ?
N5 B1 1.531(5) . ?
N6 C9 1.320(4) . ?
B1 H1 0.9800 . ?
C1 C2 1.339(5) . ?
C1 H1A 0.9300 . ?
C2 C3 1.400(5) . ?
C2 H2 0.9300 . ?
C3 H3 0.9300 . ?
C4 C5 1.392(5) . ?
C4 H4 0.9300 . ?
C5 C6 1.332(5) . ?
C5 H5 0.9300 . ?
C6 H6 0.9300 . ?
C7 C8 1.366(5) . ?
C7 H7 0.9300 . ?
C8 C9 1.378(5) . ?
C8 H8 0.9300 . ?
C9 H9 0.9300 . ?
C10 C11 1.407(4) . ?
C10 C15 1.412(5) . ?
C11 C12 1.380(5) . ?
C11 H11 0.9300 . ?
C12 C13 1.336(5) . ?
C12 H12 0.9300 . ?
C13 C14 1.425(6) . ?
C13 H13 0.9300 . ?
C14 C15 1.385(5) . ?
C14 H14 0.9300 . ?
C15 H15 0.9300 . ?
C16 C21 1.374(4) . ?
C16 C17 1.413(4) . ?
C17 C18 1.380(4) . ?
C17 H17 0.9300 . ?
C18 C19 1.399(5) . ?
C18 H18 0.9300 . ?
C19 C20 1.359(6) . ?
C19 H19 0.9300 . ?
C20 C21 1.424(5) . ?
C20 H20 0.9300 . ?
C21 H21 0.9300 . ?
C22 C27 1.358(4) . ?
C22 C23 1.386(4) . ?
C23 C24 1.358(5) . ?
C23 H23 0.9300 . ?
C24 C25 1.351(5) . ?
C24 H24 0.9300 . ?
C25 C26 1.372(5) . ?
C25 H25 0.9300 . ?
C26 C27 1.421(5) . ?
C26 H26 0.9300 . ?
C27 H27 0.9300 . ?
B2 F1' 1.354(6) . ?
B2 F2' 1.382(6) 7_556 ?
B2 F2' 1.382(6) . ?
B2 F1 1.389(4) . ?
B2 F1 1.389(4) 7_556 ?
B2 F2 1.374(4) 7_556 ?
B2 F2 1.374(4) . ?
B3 F3' 1.354(6) 7_556 ?
B3 F3' 1.354(6) . ?
B3 F4' 1.336(5) 7_556 ?
B3 F4' 1.336(5) . ?
B3 F3 1.364(5) 7_556 ?
B3 F3 1.364(5) . ?
B3 F4 1.418(5) . ?
B3 F4 1.418(5) 7_556 ?
F3 F3 1.201(12) 7_556 ?
